data_7037059
loop_
_publ_author_name
'Lichtenberg, Crispin'
'Bloch, Jan'
'Gianetti, Thomas L.'
'B\"uttner, Torsten'
'Geier, Jens'
'Gr\"utzmacher, Hansj\"org'

_publ_section_title
;
 Diolefins with an ether/thioether functionality as ligands in the
 coordination sphere of Ni and Rh.
;
_journal_issue 46
_journal_name_full 'Dalton transactions (Cambridge, England : 2003)'
_journal_page_first 20056
_journal_page_last 20066
_journal_paper_doi 10.1039/c5dt03279b
_journal_volume 44
_journal_year 2015
_chemical_formula_moiety 'C30 H22 S'
_chemical_formula_sum 'C30 H22 S'
_chemical_formula_weight 414.53
_space_group_crystal_system triclinic
_space_group_IT_number 2
_space_group_name_Hall '-P 1'
_space_group_name_H-M_alt 'P -1'
_symmetry_space_group_name_Hall '-P 1'
_symmetry_space_group_name_H-M 'P -1'
_atom_sites_solution_hydrogens geom
_atom_sites_solution_primary direct
_audit_creation_date 2015-05-12
_audit_creation_method
;
Olex2 1.2
(compiled 2015.01.26 svn.r3150 for OlexSys, GUI svn.r4998)
;
_audit_update_record
;
2015-08-24 deposited with the CCDC.
2015-10-16 downloaded from the CCDC.
;
_cell_angle_alpha 81.261(2)
_cell_angle_beta 88.908(3)
_cell_angle_gamma 66.905(3)
_cell_formula_units_Z 4
_cell_length_a 10.2096(4)
_cell_length_b 10.4182(3)
_cell_length_c 22.8395(7)
_cell_measurement_reflns_used 11643
_cell_measurement_temperature 106.06(10)
_cell_measurement_theta_max 30.4780
_cell_measurement_theta_min 3.1810
_cell_volume 2206.50(14)
_computing_cell_refinement
;
CrysAlisPro, Agilent Technologies,
Version 1.171.36.28 (release 01-02-2013 CrysAlis171 .NET)
(compiled Feb  1 2013,16:14:44)
;
_computing_data_collection
;
CrysAlisPro, Agilent Technologies,
Version 1.171.36.28 (release 01-02-2013 CrysAlis171 .NET)
(compiled Feb  1 2013,16:14:44)
;
_computing_data_reduction
;
CrysAlisPro, Agilent Technologies,
Version 1.171.36.28 (release 01-02-2013 CrysAlis171 .NET)
(compiled Feb  1 2013,16:14:44)
;
_computing_molecular_graphics 'Olex2 (Dolomanov et al., 2009)'
_computing_publication_material 'Olex2 (Dolomanov et al., 2009)'
_computing_structure_refinement 'ShelXL (Sheldrick, 2008)'
_computing_structure_solution 'ShelXS (Sheldrick, 2008)'
_diffrn_ambient_temperature 106.06(10)
_diffrn_detector_area_resol_mean 16.0839
_diffrn_measured_fraction_theta_full 0.998
_diffrn_measured_fraction_theta_max 0.894
_diffrn_measurement_details
;
  1 omega  -25.00    9.00   1.0000   20.0000
omega____ theta____ kappa____ phi______ frames
    -      -21.7904  -99.0000   90.0000 34

  2 omega    5.00   47.00   1.0000   20.0000
omega____ theta____ kappa____ phi______ frames
    -      -21.7904   57.0000  -60.0000 42

  3 omega  -91.00  -18.00   1.0000   20.0000
omega____ theta____ kappa____ phi______ frames
    -      -21.7904  -57.0000  150.0000 73

  4 omega  -42.00   23.00   1.0000   20.0000
omega____ theta____ kappa____ phi______ frames
    -      -21.7904   57.0000   30.0000 65

  5 omega  -23.00   20.00   1.0000   20.0000
omega____ theta____ kappa____ phi______ frames
    -      -21.7904  -99.0000 -150.0000 43

  6 omega  -23.00   19.00   1.0000   20.0000
omega____ theta____ kappa____ phi______ frames
    -      -21.7904  -99.0000  -90.0000 42

  7 omega  -60.00   43.00   1.0000   20.0000
omega____ theta____ kappa____ phi______ frames
    -      -21.7904   19.0000  -60.0000 103

  8 omega   55.00   95.00   1.0000   20.0000
omega____ theta____ kappa____ phi______ frames
    -       22.2592  179.0000 -180.0000 40

  9 omega  -43.00   47.00   1.0000   20.0000
omega____ theta____ kappa____ phi______ frames
    -      -21.7904   57.0000   60.0000 90

 10 omega  -76.00  -30.00   1.0000   20.0000
omega____ theta____ kappa____ phi______ frames
    -      -21.7904  120.0000 -177.0000 46

 11 omega  -95.00   22.00   1.0000   20.0000
omega____ theta____ kappa____ phi______ frames
    -      -21.7904  -19.0000 -120.0000 117
;
_diffrn_measurement_device_type 'Xcalibur, Sapphire3'
_diffrn_measurement_method '\w scans'
_diffrn_orient_matrix_UB_11 -0.0440420000
_diffrn_orient_matrix_UB_12 0.0198468000
_diffrn_orient_matrix_UB_13 0.0242135000
_diffrn_orient_matrix_UB_21 -0.0609749000
_diffrn_orient_matrix_UB_22 0.0304623000
_diffrn_orient_matrix_UB_23 -0.0197057000
_diffrn_orient_matrix_UB_31 -0.0076156000
_diffrn_orient_matrix_UB_32 -0.0655355000
_diffrn_orient_matrix_UB_33 0.0038227000
_diffrn_radiation_monochromator graphite
_diffrn_radiation_type MoK\a
_diffrn_radiation_wavelength 0.71073
_diffrn_reflns_av_R_equivalents 0.0260
_diffrn_reflns_av_unetI/netI 0.0323
_diffrn_reflns_laue_measured_fraction_full 0.998
_diffrn_reflns_laue_measured_fraction_max 0.894
_diffrn_reflns_limit_h_max 14
_diffrn_reflns_limit_h_min -14
_diffrn_reflns_limit_k_max 14
_diffrn_reflns_limit_k_min -13
_diffrn_reflns_limit_l_max 31
_diffrn_reflns_limit_l_min -32
_diffrn_reflns_number 34948
_diffrn_reflns_point_group_measured_fraction_full 0.998
_diffrn_reflns_point_group_measured_fraction_max 0.894
_diffrn_reflns_theta_full 26.000
_diffrn_reflns_theta_max 30.721
_diffrn_reflns_theta_min 2.886
_diffrn_source 'Enhance (Mo) X-ray Source'
_exptl_absorpt_coefficient_mu 0.161
_exptl_absorpt_correction_T_max 1.00000
_exptl_absorpt_correction_T_min 0.76477
_exptl_absorpt_correction_type multi-scan
_exptl_absorpt_process_details
;
CrysAlisPro, Agilent Technologies,
Version 1.171.36.28 (release 01-02-2013 CrysAlis171 .NET)
(compiled Feb  1 2013,16:14:44)
Empirical absorption correction using spherical harmonics,
 implemented in SCALE3 ABSPACK scaling algorithm.
;
_exptl_crystal_colour colourless
_exptl_crystal_colour_primary colourless
_exptl_crystal_density_diffrn 1.248
_exptl_crystal_description block
_exptl_crystal_F_000 872
_exptl_crystal_size_max 0.5
_exptl_crystal_size_mid 0.36
_exptl_crystal_size_min 0.22
_refine_diff_density_max 1.080
_refine_diff_density_min -0.467
_refine_diff_density_rms 0.049
_refine_ls_extinction_method none
_refine_ls_goodness_of_fit_ref 1.076
_refine_ls_hydrogen_treatment constr
_refine_ls_matrix_type full
_refine_ls_number_parameters 559
_refine_ls_number_reflns 12267
_refine_ls_number_restraints 0
_refine_ls_restrained_S_all 1.076
_refine_ls_R_factor_all 0.0720
_refine_ls_R_factor_gt 0.0599
_refine_ls_shift/su_max 0.001
_refine_ls_shift/su_mean 0.000
_refine_ls_structure_factor_coef Fsqd
_refine_ls_weighting_details 'w=1/[\s^2^(Fo^2^)+(0.0670P)^2^+1.0270P] where P=(Fo^2^+2Fc^2^)/3'
_refine_ls_weighting_scheme calc
_refine_ls_wR_factor_gt 0.1450
_refine_ls_wR_factor_ref 0.1524
_reflns_Friedel_coverage 0.000
_reflns_number_gt 10446
_reflns_number_total 12267
_reflns_threshold_expression 'I > 2\s(I)'
_cod_data_source_file c5dt03279b2.cif
_cod_data_source_block Compound3
_cod_depositor_comments 'Adding full bibliography for 7037058--7037062.cif.'
_cod_original_cell_volume 2206.51(13)
_cod_database_code 7037059
_chemical_oxdiff_formula C40H40S1
_shelx_space_group_comment
;
The symmetry employed for this shelxl refinement is uniquely defined
by the following loop, which should always be used as a source of
symmetry information in preference to the above space-group names.
They are only intended as comments.
;
_reflns_odcompleteness_completeness 99.86
_reflns_odcompleteness_iscentric 1
_reflns_odcompleteness_theta 28.22
_olex2_refinement_description
;
1. Fixed Uiso
 At 1.2 times of:
  All C(H) groups
2.a Ternary CH refined with riding coordinates:
 C1(H1), C16(H16), C31(H31), C46(H46)
2.b Aromatic/amide H refined with riding coordinates:
 C5(H5), C8(H8), C19(H19), C11(H11), C23(H23), C20(H20), C4(H4), C30(H30),
 C26(H26), C27(H27), C9(H9), C10(H10), C29(H29), C24(H24), C15(H15), C12(H12),
 C25(H25), C13(H13), C28(H28), C14(H14), C49(H49), C50(H50), C53(H53), C56(H56),
  C60(H60), C38(H38), C34(H34), C45(H45), C35(H35), C55(H55), C54(H54),
 C41(H41), C57(H57), C58(H58), C42(H42), C43(H43), C39(H39), C40(H40), C59(H59),
  C44(H44)
;
_shelx_shelxl_version_number 2014/7
_olex2_submission_special_instructions 'No special instructions were received'

loop_
_space_group_symop_operation_xyz
'x, y, z'
'-x, -y, -z'

loop_
_atom_site_label
_atom_site_type_symbol
_atom_site_fract_x
_atom_site_fract_y
_atom_site_fract_z
_atom_site_U_iso_or_equiv
_atom_site_adp_type
_atom_site_occupancy
_atom_site_site_symmetry_order
_atom_site_calc_flag
_atom_site_refinement_flags_posn
S1 S 0.68077(4) 0.70411(4) 0.08204(2) 0.02823(10) Uani 1 1 d .
C6 C 0.99810(16) 0.43553(16) 0.10284(7) 0.0256(3) Uani 1 1 d .
C1 C 0.79216(16) 0.61133(16) 0.15036(7) 0.0247(3) Uani 1 1 d .
H1 H 0.7266 0.6032 0.1812 0.030 Uiso 1 1 calc R
C16 C 0.51151(16) 0.69156(15) 0.10583(7) 0.0234(3) Uani 1 1 d .
H16 H 0.5294 0.5909 0.1145 0.028 Uiso 1 1 calc R
C22 C 0.46211(15) 0.75289(17) 0.16190(7) 0.0246(3) Uani 1 1 d .
C17 C 0.40518(16) 0.75552(17) 0.05360(7) 0.0243(3) Uani 1 1 d .
C7 C 0.88918(16) 0.46283(16) 0.14363(7) 0.0238(3) Uani 1 1 d .
C5 C 1.03420(17) 0.54640(18) 0.06817(8) 0.0298(3) Uani 1 1 d .
H5 H 1.0694 0.5293 0.0310 0.036 Uiso 1 1 calc R
C18 C 0.34933(16) 0.90110(17) 0.03185(7) 0.0275(3) Uani 1 1 d .
C3 C 0.97553(18) 0.72102(17) 0.13916(8) 0.0313(4) Uani 1 1 d .
C21 C 0.42786(17) 0.89659(18) 0.16500(8) 0.0288(3) Uani 1 1 d .
C2 C 0.86969(18) 0.69379(16) 0.17195(8) 0.0288(3) Uani 1 1 d .
C8 C 0.86595(18) 0.35069(18) 0.17656(8) 0.0312(3) Uani 1 1 d .
H8 H 0.7940 0.3686 0.2036 0.037 Uiso 1 1 calc R
C19 C 0.38507(18) 1.00407(17) 0.05709(8) 0.0321(4) Uani 1 1 d .
H19 H 0.3841 1.0815 0.0305 0.039 Uiso 1 1 calc R
C11 C 1.07718(18) 0.29533(18) 0.09546(9) 0.0330(4) Uani 1 1 d .
H11 H 1.1468 0.2762 0.0674 0.040 Uiso 1 1 calc R
C23 C 0.46135(18) 0.6620(2) 0.21347(8) 0.0322(4) Uani 1 1 d .
H23 H 0.4817 0.5676 0.2115 0.039 Uiso 1 1 calc R
C20 C 0.41905(19) 1.00170(17) 0.11353(9) 0.0344(4) Uani 1 1 d .
H20 H 0.4399 1.0771 0.1210 0.041 Uiso 1 1 calc R
C4 C 1.02277(18) 0.66945(18) 0.08335(8) 0.0329(4) Uani 1 1 d .
H4 H 1.0479 0.7289 0.0550 0.039 Uiso 1 1 calc R
C30 C 0.3638(2) 0.6671(2) 0.02505(8) 0.0339(4) Uani 1 1 d .
H30 H 0.4015 0.5704 0.0387 0.041 Uiso 1 1 calc R
C26 C 0.4009(2) 0.9416(2) 0.22028(9) 0.0392(4) Uani 1 1 d .
H26 H 0.3814 1.0355 0.2230 0.047 Uiso 1 1 calc R
C27 C 0.25392(19) 0.9523(2) -0.01800(8) 0.0394(4) Uani 1 1 d .
H27 H 0.2188 1.0481 -0.0334 0.047 Uiso 1 1 calc R
C9 C 0.9486(2) 0.21261(19) 0.16969(10) 0.0403(4) Uani 1 1 d .
H9 H 0.9331 0.1384 0.1925 0.048 Uiso 1 1 calc R
C10 C 1.0540(2) 0.18505(19) 0.12892(10) 0.0401(4) Uani 1 1 d .
H10 H 1.1091 0.0924 0.1241 0.048 Uiso 1 1 calc R
C29 C 0.2671(2) 0.7213(3) -0.02345(8) 0.0443(5) Uani 1 1 d .
H29 H 0.2399 0.6612 -0.0418 0.053 Uiso 1 1 calc R
C24 C 0.4308(2) 0.7101(2) 0.26760(9) 0.0416(4) Uani 1 1 d .
H24 H 0.4292 0.6487 0.3014 0.050 Uiso 1 1 calc R
C15 C 0.8355(2) 0.74199(19) 0.22623(9) 0.0399(4) Uani 1 1 d .
H15 H 0.7635 0.7260 0.2476 0.048 Uiso 1 1 calc R
C12 C 1.0451(2) 0.79738(19) 0.16215(11) 0.0427(5) Uani 1 1 d .
H12 H 1.1131 0.8193 0.1401 0.051 Uiso 1 1 calc R
C25 C 0.4028(2) 0.8498(2) 0.27093(9) 0.0440(5) Uani 1 1 d .
H25 H 0.3852 0.8819 0.3073 0.053 Uiso 1 1 calc R
C13 C 1.0135(3) 0.8397(2) 0.21669(11) 0.0515(6) Uani 1 1 d .
H13 H 1.0634 0.8859 0.2321 0.062 Uiso 1 1 calc R
C28 C 0.2116(2) 0.8645(3) -0.04432(9) 0.0455(5) Uani 1 1 d .
H28 H 0.1455 0.9012 -0.0762 0.055 Uiso 1 1 calc R
C14 C 0.9079(3) 0.8137(2) 0.24870(11) 0.0511(6) Uani 1 1 d .
H14 H 0.8853 0.8441 0.2852 0.061 Uiso 1 1 calc R
S2 S 0.59449(5) 0.34091(5) 0.35032(2) 0.03851(12) Uani 1 1 d .
C31 C 0.72112(19) 0.2460(2) 0.41350(8) 0.0343(4) Uani 1 1 d .
H31 H 0.6719 0.2048 0.4431 0.041 Uiso 1 1 calc R
C46 C 0.56849(19) 0.19633(19) 0.32197(8) 0.0339(4) Uani 1 1 d .
H46 H 0.6635 0.1248 0.3174 0.041 Uiso 1 1 calc R
C52 C 0.49915(18) 0.25503(18) 0.26057(8) 0.0311(4) Uani 1 1 d .
C32 C 0.74964(19) 0.3575(2) 0.43986(9) 0.0373(4) Uani 1 1 d .
C51 C 0.35799(19) 0.35509(18) 0.25144(8) 0.0319(4) Uani 1 1 d .
C47 C 0.4909(2) 0.1237(2) 0.36220(8) 0.0364(4) Uani 1 1 d .
C37 C 0.85373(19) 0.1266(2) 0.39884(8) 0.0357(4) Uani 1 1 d .
C49 C 0.2608(2) 0.3403(2) 0.35285(9) 0.0408(4) Uani 1 1 d .
H49 H 0.1943 0.3919 0.3777 0.049 Uiso 1 1 calc R
C50 C 0.26319(19) 0.4081(2) 0.29878(9) 0.0380(4) Uani 1 1 d .
H50 H 0.1963 0.5005 0.2901 0.046 Uiso 1 1 calc R
C33 C 0.8258(2) 0.4327(2) 0.40953(10) 0.0429(5) Uani 1 1 d .
C48 C 0.3502(2) 0.1947(2) 0.37763(8) 0.0389(4) Uani 1 1 d .
C53 C 0.5787(2) 0.2132(2) 0.21184(10) 0.0436(5) Uani 1 1 d .
H53 H 0.6720 0.1468 0.2177 0.052 Uiso 1 1 calc R
C56 C 0.3028(2) 0.4088(2) 0.19301(9) 0.0399(4) Uani 1 1 d .
H56 H 0.2098 0.4756 0.1863 0.048 Uiso 1 1 calc R
C36 C 0.9493(2) 0.1468(2) 0.35686(9) 0.0405(4) Uani 1 1 d .
C60 C 0.5616(3) -0.0192(2) 0.38467(10) 0.0486(5) Uani 1 1 d .
H60 H 0.6547 -0.0672 0.3742 0.058 Uiso 1 1 calc R
C38 C 0.8794(2) -0.0101(2) 0.42694(10) 0.0458(5) Uani 1 1 d .
H38 H 0.8176 -0.0239 0.4553 0.055 Uiso 1 1 calc R
C34 C 0.8916(2) 0.4059(3) 0.35290(10) 0.0480(5) Uani 1 1 d .
H34 H 0.8989 0.4836 0.3293 0.058 Uiso 1 1 calc R
C45 C 0.6929(2) 0.3909(3) 0.49424(10) 0.0504(5) Uani 1 1 d .
H45 H 0.6422 0.3414 0.5139 0.060 Uiso 1 1 calc R
C35 C 0.9429(2) 0.2853(3) 0.33019(9) 0.0471(5) Uani 1 1 d .
H35 H 0.9791 0.2908 0.2926 0.057 Uiso 1 1 calc R
C55 C 0.3831(3) 0.3651(2) 0.14546(9) 0.0488(5) Uani 1 1 d .
H55 H 0.3437 0.4009 0.1071 0.059 Uiso 1 1 calc R
C54 C 0.5211(3) 0.2689(3) 0.15444(10) 0.0518(6) Uani 1 1 d .
H54 H 0.5762 0.2409 0.1222 0.062 Uiso 1 1 calc R
C41 C 1.0610(2) 0.0268(3) 0.34233(12) 0.0563(6) Uani 1 1 d .
H41 H 1.1215 0.0381 0.3129 0.068 Uiso 1 1 calc R
C57 C 0.2875(3) 0.1206(3) 0.41708(9) 0.0535(6) Uani 1 1 d .
H57 H 0.1958 0.1683 0.4291 0.064 Uiso 1 1 calc R
C58 C 0.3584(4) -0.0204(3) 0.43834(10) 0.0654(8) Uani 1 1 d .
H58 H 0.3140 -0.0682 0.4635 0.078 Uiso 1 1 calc R
C42 C 0.8406(3) 0.5395(3) 0.43627(13) 0.0594(6) Uani 1 1 d .
H42 H 0.8894 0.5914 0.4170 0.071 Uiso 1 1 calc R
C43 C 0.7850(3) 0.5691(3) 0.49022(14) 0.0693(8) Uani 1 1 d .
H43 H 0.7979 0.6393 0.5071 0.083 Uiso 1 1 calc R
C39 C 0.9951(3) -0.1260(3) 0.41352(13) 0.0580(6) Uani 1 1 d .
H39 H 1.0123 -0.2160 0.4337 0.070 Uiso 1 1 calc R
C40 C 1.0836(3) -0.1067(3) 0.37036(14) 0.0632(7) Uani 1 1 d .
H40 H 1.1592 -0.1842 0.3601 0.076 Uiso 1 1 calc R
C59 C 0.4967(4) -0.0913(3) 0.42212(11) 0.0630(7) Uani 1 1 d .
H59 H 0.5455 -0.1870 0.4364 0.076 Uiso 1 1 calc R
C44 C 0.7100(3) 0.4956(3) 0.51965(12) 0.0646(7) Uani 1 1 d .
H44 H 0.6716 0.5164 0.5560 0.077 Uiso 1 1 calc R

loop_
_atom_site_aniso_label
_atom_site_aniso_U_11
_atom_site_aniso_U_22
_atom_site_aniso_U_33
_atom_site_aniso_U_23
_atom_site_aniso_U_13
_atom_site_aniso_U_12
S1 0.01511(17) 0.0285(2) 0.0319(2) 0.00385(15) 0.00182(14) -0.00195(14)
C6 0.0176(7) 0.0244(7) 0.0323(8) -0.0068(6) -0.0040(6) -0.0046(6)
C1 0.0182(7) 0.0229(7) 0.0275(7) -0.0018(6) 0.0011(5) -0.0032(6)
C16 0.0195(7) 0.0181(6) 0.0314(8) -0.0044(6) 0.0039(6) -0.0061(5)
C22 0.0153(6) 0.0271(7) 0.0311(8) -0.0068(6) 0.0021(5) -0.0073(6)
C17 0.0189(7) 0.0286(8) 0.0269(7) -0.0056(6) 0.0055(5) -0.0105(6)
C7 0.0174(6) 0.0216(7) 0.0299(8) -0.0033(6) -0.0058(5) -0.0051(5)
C5 0.0218(7) 0.0323(8) 0.0304(8) -0.0047(7) 0.0034(6) -0.0056(6)
C18 0.0166(7) 0.0299(8) 0.0313(8) -0.0033(6) 0.0042(6) -0.0048(6)
C3 0.0250(8) 0.0185(7) 0.0456(10) -0.0030(6) -0.0031(7) -0.0040(6)
C21 0.0203(7) 0.0278(8) 0.0374(9) -0.0102(7) 0.0006(6) -0.0065(6)
C2 0.0259(8) 0.0184(7) 0.0358(9) -0.0050(6) -0.0026(6) -0.0015(6)
C8 0.0243(8) 0.0277(8) 0.0395(9) -0.0005(7) -0.0035(7) -0.0093(6)
C19 0.0248(8) 0.0197(7) 0.0427(10) -0.0012(6) 0.0032(7) -0.0004(6)
C11 0.0205(7) 0.0283(8) 0.0475(10) -0.0151(7) -0.0026(7) -0.0031(6)
C23 0.0278(8) 0.0341(9) 0.0351(9) -0.0047(7) 0.0056(7) -0.0131(7)
C20 0.0306(9) 0.0194(7) 0.0506(11) -0.0095(7) 0.0025(7) -0.0055(6)
C4 0.0232(8) 0.0283(8) 0.0432(10) 0.0011(7) 0.0039(7) -0.0085(6)
C30 0.0401(10) 0.0424(10) 0.0302(8) -0.0093(7) 0.0104(7) -0.0270(8)
C26 0.0334(9) 0.0384(10) 0.0456(11) -0.0195(8) 0.0023(8) -0.0092(8)
C27 0.0257(8) 0.0470(11) 0.0357(9) 0.0022(8) 0.0004(7) -0.0069(8)
C9 0.0330(9) 0.0235(8) 0.0622(13) 0.0020(8) -0.0086(8) -0.0114(7)
C10 0.0285(9) 0.0214(8) 0.0668(13) -0.0117(8) -0.0080(8) -0.0037(7)
C29 0.0484(11) 0.0746(15) 0.0290(9) -0.0144(9) 0.0079(8) -0.0428(11)
C24 0.0348(10) 0.0547(12) 0.0319(9) -0.0038(8) 0.0066(7) -0.0152(9)
C15 0.0431(11) 0.0289(9) 0.0399(10) -0.0099(7) 0.0009(8) -0.0043(8)
C12 0.0363(10) 0.0214(8) 0.0687(14) -0.0040(8) -0.0058(9) -0.0103(7)
C25 0.0330(10) 0.0601(13) 0.0376(10) -0.0224(9) 0.0059(8) -0.0117(9)
C13 0.0565(13) 0.0249(9) 0.0715(15) -0.0131(9) -0.0181(11) -0.0113(9)
C28 0.0348(10) 0.0710(15) 0.0316(9) -0.0009(9) -0.0029(7) -0.0242(10)
C14 0.0612(14) 0.0325(10) 0.0523(13) -0.0181(9) -0.0109(11) -0.0062(10)
S2 0.0304(2) 0.0344(2) 0.0503(3) 0.0031(2) -0.01576(19) -0.01505(19)
C31 0.0254(8) 0.0408(10) 0.0335(9) -0.0010(7) -0.0041(7) -0.0112(7)
C46 0.0246(8) 0.0311(8) 0.0436(10) -0.0009(7) -0.0087(7) -0.0096(7)
C52 0.0282(8) 0.0316(8) 0.0383(9) -0.0016(7) -0.0023(7) -0.0179(7)
C32 0.0257(8) 0.0427(10) 0.0384(10) -0.0086(8) -0.0065(7) -0.0069(7)
C51 0.0293(8) 0.0298(8) 0.0394(9) 0.0002(7) -0.0063(7) -0.0164(7)
C47 0.0403(10) 0.0389(10) 0.0323(9) 0.0005(7) -0.0133(7) -0.0196(8)
C37 0.0255(8) 0.0449(10) 0.0348(9) -0.0102(8) -0.0081(7) -0.0100(8)
C49 0.0295(9) 0.0510(11) 0.0464(11) -0.0172(9) 0.0014(8) -0.0172(8)
C50 0.0248(8) 0.0371(9) 0.0501(11) -0.0087(8) -0.0068(7) -0.0091(7)
C33 0.0293(9) 0.0484(11) 0.0502(12) -0.0094(9) -0.0105(8) -0.0134(8)
C48 0.0452(11) 0.0528(11) 0.0276(9) -0.0068(8) -0.0023(7) -0.0284(9)
C53 0.0347(10) 0.0496(12) 0.0550(12) -0.0126(9) 0.0121(9) -0.0245(9)
C56 0.0432(10) 0.0353(9) 0.0444(11) 0.0068(8) -0.0140(8) -0.0227(8)
C36 0.0299(9) 0.0567(12) 0.0375(10) -0.0184(9) -0.0023(7) -0.0157(9)
C60 0.0577(13) 0.0408(11) 0.0472(12) 0.0067(9) -0.0210(10) -0.0230(10)
C38 0.0364(10) 0.0472(11) 0.0473(12) -0.0044(9) -0.0113(9) -0.0101(9)
C34 0.0393(11) 0.0592(13) 0.0510(12) 0.0007(10) -0.0070(9) -0.0282(10)
C45 0.0373(11) 0.0609(14) 0.0458(12) -0.0155(10) -0.0012(9) -0.0090(10)
C35 0.0391(11) 0.0733(15) 0.0364(10) -0.0109(10) 0.0035(8) -0.0294(11)
C55 0.0683(15) 0.0559(13) 0.0379(10) 0.0080(9) -0.0083(10) -0.0464(12)
C54 0.0658(15) 0.0689(15) 0.0422(11) -0.0110(10) 0.0164(10) -0.0492(13)
C41 0.0372(11) 0.0767(17) 0.0610(14) -0.0356(13) 0.0083(10) -0.0202(11)
C57 0.0696(16) 0.0749(16) 0.0333(10) -0.0115(10) 0.0060(10) -0.0461(14)
C58 0.105(2) 0.0791(18) 0.0321(11) 0.0038(11) 0.0005(12) -0.0624(18)
C42 0.0469(13) 0.0569(14) 0.0808(18) -0.0180(13) -0.0124(12) -0.0241(11)
C43 0.0587(16) 0.0670(17) 0.0810(19) -0.0374(15) -0.0172(14) -0.0136(14)
C39 0.0425(12) 0.0459(12) 0.0773(17) -0.0131(12) -0.0204(12) -0.0062(10)
C40 0.0374(12) 0.0589(15) 0.090(2) -0.0379(14) -0.0058(12) -0.0058(11)
C59 0.096(2) 0.0535(14) 0.0454(13) 0.0147(11) -0.0271(13) -0.0419(15)
C44 0.0512(14) 0.0746(18) 0.0599(15) -0.0337(14) -0.0047(12) -0.0077(13)

loop_
_atom_type_symbol
_atom_type_description
_atom_type_scat_dispersion_real
_atom_type_scat_dispersion_imag
_atom_type_scat_source
C C 0.0033 0.0016 'International Tables Vol C Tables 4.2.6.8 and 6.1.1.4'
H H 0.0000 0.0000 'International Tables Vol C Tables 4.2.6.8 and 6.1.1.4'
S S 0.1246 0.1234 'International Tables Vol C Tables 4.2.6.8 and 6.1.1.4'

loop_
_geom_angle_atom_site_label_1
_geom_angle_atom_site_label_2
_geom_angle_atom_site_label_3
_geom_angle
C1 S1 C16 99.18(7)
C7 C6 C5 123.27(14)
C11 C6 C7 118.50(15)
C11 C6 C5 118.23(15)
S1 C1 H1 106.3
C7 C1 S1 111.06(11)
C7 C1 H1 106.3
C7 C1 C2 113.22(13)
C2 C1 S1 112.94(11)
C2 C1 H1 106.3
S1 C16 H16 107.2
C22 C16 S1 112.27(10)
C22 C16 H16 107.2
C22 C16 C17 114.89(12)
C17 C16 S1 107.74(10)
C17 C16 H16 107.2
C21 C22 C16 122.06(14)
C23 C22 C16 118.70(14)
C23 C22 C21 119.04(15)
C18 C17 C16 121.98(14)
C30 C17 C16 119.15(15)
C30 C17 C18 118.85(16)
C6 C7 C1 121.46(14)
C8 C7 C6 119.50(15)
C8 C7 C1 118.97(15)
C6 C5 H5 116.0
C4 C5 C6 127.99(16)
C4 C5 H5 116.0
C17 C18 C19 124.25(15)
C17 C18 C27 118.73(16)
C27 C18 C19 117.01(16)
C2 C3 C4 123.40(16)
C2 C3 C12 118.70(18)
C12 C3 C4 117.85(17)
C22 C21 C20 123.56(15)
C26 C21 C22 118.66(17)
C26 C21 C20 117.79(16)
C3 C2 C1 121.52(15)
C15 C2 C1 118.92(16)
C15 C2 C3 119.56(17)
C7 C8 H8 119.6
C9 C8 C7 120.82(17)
C9 C8 H8 119.6
C18 C19 H19 115.8
C20 C19 C18 128.36(16)
C20 C19 H19 115.8
C6 C11 H11 119.3
C10 C11 C6 121.32(17)
C10 C11 H11 119.3
C22 C23 H23 119.4
C24 C23 C22 121.14(17)
C24 C23 H23 119.4
C21 C20 H20 115.7
C19 C20 C21 128.62(16)
C19 C20 H20 115.7
C5 C4 C3 127.55(16)
C5 C4 H4 116.2
C3 C4 H4 116.2
C17 C30 H30 119.5
C29 C30 C17 121.06(18)
C29 C30 H30 119.5
C21 C26 H26 119.3
C25 C26 C21 121.45(18)
C25 C26 H26 119.3
C18 C27 H27 119.3
C28 C27 C18 121.49(19)
C28 C27 H27 119.3
C8 C9 H9 120.0
C10 C9 C8 120.03(17)
C10 C9 H9 120.0
C11 C10 C9 119.78(16)
C11 C10 H10 120.1
C9 C10 H10 120.1
C30 C29 H29 120.1
C28 C29 C30 119.87(18)
C28 C29 H29 120.1
C23 C24 H24 120.2
C25 C24 C23 119.68(18)
C25 C24 H24 120.2
C2 C15 H15 119.6
C14 C15 C2 120.7(2)
C14 C15 H15 119.6
C3 C12 H12 119.5
C13 C12 C3 120.9(2)
C13 C12 H12 119.5
C26 C25 C24 119.96(18)
C26 C25 H25 120.0
C24 C25 H25 120.0
C12 C13 H13 119.9
C12 C13 C14 120.15(19)
C14 C13 H13 119.9
C27 C28 C29 119.95(18)
C27 C28 H28 120.0
C29 C28 H28 120.0
C15 C14 H14 120.1
C13 C14 C15 119.9(2)
C13 C14 H14 120.1
C31 S2 C46 102.09(8)
S2 C31 H31 107.3
C32 C31 S2 105.92(13)
C32 C31 H31 107.3
C32 C31 C37 114.27(15)
C37 C31 S2 114.47(13)
C37 C31 H31 107.3
S2 C46 H46 106.9
C52 C46 S2 106.90(12)
C52 C46 H46 106.9
C47 C46 S2 114.97(14)
C47 C46 H46 106.9
C47 C46 C52 113.70(14)
C51 C52 C46 121.71(17)
C53 C52 C46 119.09(17)
C53 C52 C51 119.15(18)
C33 C32 C31 121.64(18)
C45 C32 C31 118.66(19)
C45 C32 C33 119.6(2)
C52 C51 C50 124.60(17)
C56 C51 C52 118.38(18)
C56 C51 C50 117.03(17)
C48 C47 C46 122.39(17)
C60 C47 C46 118.83(19)
C60 C47 C48 118.78(19)
C36 C37 C31 122.89(18)
C38 C37 C31 118.15(18)
C38 C37 C36 118.93(19)
C50 C49 H49 116.2
C50 C49 C48 127.62(19)
C48 C49 H49 116.2
C51 C50 H50 116.0
C49 C50 C51 128.00(18)
C49 C50 H50 116.0
C32 C33 C34 124.54(19)
C42 C33 C32 117.5(2)
C42 C33 C34 118.0(2)
C47 C48 C49 123.95(17)
C47 C48 C57 118.8(2)
C57 C48 C49 117.2(2)
C52 C53 H53 119.5
C52 C53 C54 121.1(2)
C54 C53 H53 119.5
C51 C56 H56 119.3
C55 C56 C51 121.5(2)
C55 C56 H56 119.3
C37 C36 C35 123.57(19)
C41 C36 C37 118.0(2)
C41 C36 C35 118.3(2)
C47 C60 H60 119.2
C59 C60 C47 121.6(3)
C59 C60 H60 119.2
C37 C38 H38 119.3
C39 C38 C37 121.4(2)
C39 C38 H38 119.3
C33 C34 H34 115.4
C35 C34 C33 129.2(2)
C35 C34 H34 115.4
C32 C45 H45 119.2
C44 C45 C32 121.6(2)
C44 C45 H45 119.2
C36 C35 H35 115.9
C34 C35 C36 128.2(2)
C34 C35 H35 115.9
C56 C55 H55 120.0
C54 C55 C56 120.0(2)
C54 C55 H55 120.0
C53 C54 H54 120.1
C55 C54 C53 119.9(2)
C55 C54 H54 120.1
C36 C41 H41 119.1
C40 C41 C36 121.9(2)
C40 C41 H41 119.1
C48 C57 H57 119.3
C58 C57 C48 121.5(3)
C58 C57 H57 119.3
C57 C58 H58 120.1
C57 C58 C59 119.7(2)
C59 C58 H58 120.1
C33 C42 H42 119.2
C43 C42 C33 121.6(3)
C43 C42 H42 119.2
C42 C43 H43 119.6
C42 C43 C44 120.7(2)
C44 C43 H43 119.6
C38 C39 H39 120.3
C40 C39 C38 119.5(2)
C40 C39 H39 120.3
C41 C40 H40 119.9
C39 C40 C41 120.1(2)
C39 C40 H40 119.9
C60 C59 C58 119.6(2)
C60 C59 H59 120.2
C58 C59 H59 120.2
C45 C44 C43 118.9(2)
C45 C44 H44 120.5
C43 C44 H44 120.5

loop_
_geom_bond_atom_site_label_1
_geom_bond_atom_site_label_2
_geom_bond_distance
S1 C1 1.8466(16)
S1 C16 1.8489(15)
C6 C7 1.407(2)
C6 C5 1.464(2)
C6 C11 1.399(2)
C1 H1 0.9800
C1 C7 1.504(2)
C1 C2 1.511(2)
C16 H16 0.9800
C16 C22 1.508(2)
C16 C17 1.512(2)
C22 C21 1.410(2)
C22 C23 1.397(2)
C17 C18 1.406(2)
C17 C30 1.397(2)
C7 C8 1.389(2)
C5 H5 0.9300
C5 C4 1.339(3)
C18 C19 1.456(2)
C18 C27 1.407(2)
C3 C2 1.398(2)
C3 C4 1.458(3)
C3 C12 1.413(3)
C21 C20 1.458(3)
C21 C26 1.398(3)
C2 C15 1.395(3)
C8 H8 0.9300
C8 C9 1.385(2)
C19 H19 0.9300
C19 C20 1.335(3)
C11 H11 0.9300
C11 C10 1.378(3)
C23 H23 0.9300
C23 C24 1.388(3)
C20 H20 0.9300
C4 H4 0.9300
C30 H30 0.9300
C30 C29 1.391(3)
C26 H26 0.9300
C26 C25 1.380(3)
C27 H27 0.9300
C27 C28 1.369(3)
C9 H9 0.9300
C9 C10 1.381(3)
C10 H10 0.9300
C29 H29 0.9300
C29 C28 1.380(3)
C24 H24 0.9300
C24 C25 1.383(3)
C15 H15 0.9300
C15 C14 1.390(3)
C12 H12 0.9300
C12 C13 1.375(3)
C25 H25 0.9300
C13 H13 0.9300
C13 C14 1.382(4)
C28 H28 0.9300
C14 H14 0.9300
S2 C31 1.8347(18)
S2 C46 1.8373(19)
C31 H31 0.9800
C31 C32 1.510(3)
C31 C37 1.511(3)
C46 H46 0.9800
C46 C52 1.510(2)
C46 C47 1.508(3)
C52 C51 1.405(2)
C52 C53 1.387(3)
C32 C33 1.411(3)
C32 C45 1.395(3)
C51 C50 1.460(3)
C51 C56 1.402(3)
C47 C48 1.401(3)
C47 C60 1.393(3)
C37 C36 1.407(3)
C37 C38 1.394(3)
C49 H49 0.9300
C49 C50 1.331(3)
C49 C48 1.459(3)
C50 H50 0.9300
C33 C34 1.460(3)
C33 C42 1.406(3)
C48 C57 1.404(3)
C53 H53 0.9300
C53 C54 1.390(3)
C56 H56 0.9300
C56 C55 1.371(3)
C36 C35 1.455(3)
C36 C41 1.403(3)
C60 H60 0.9300
C60 C59 1.382(3)
C38 H38 0.9300
C38 C39 1.388(3)
C34 H34 0.9300
C34 C35 1.339(3)
C45 H45 0.9300
C45 C44 1.380(4)
C35 H35 0.9300
C55 H55 0.9300
C55 C54 1.368(4)
C54 H54 0.9300
C41 H41 0.9300
C41 C40 1.371(4)
C57 H57 0.9300
C57 C58 1.371(4)
C58 H58 0.9300
C58 C59 1.386(4)
C42 H42 0.9300
C42 C43 1.374(4)
C43 H43 0.9300
C43 C44 1.381(4)
C39 H39 0.9300
C39 C40 1.371(4)
C40 H40 0.9300
C59 H59 0.9300
C44 H44 0.9300

loop_
_geom_torsion_atom_site_label_1
_geom_torsion_atom_site_label_2
_geom_torsion_atom_site_label_3
_geom_torsion_atom_site_label_4
_geom_torsion
S1 C1 C7 C6 65.18(17)
S1 C1 C7 C8 -111.78(14)
S1 C1 C2 C3 -65.83(17)
S1 C1 C2 C15 114.98(15)
S1 C16 C22 C21 62.07(17)
S1 C16 C22 C23 -112.70(14)
S1 C16 C17 C18 -68.92(16)
S1 C16 C17 C30 109.38(14)
C6 C7 C8 C9 0.0(2)
C6 C5 C4 C3 2.1(3)
C6 C11 C10 C9 1.5(3)
C1 S1 C16 C22 55.85(12)
C1 S1 C16 C17 -176.67(10)
C1 C7 C8 C9 177.01(16)
C1 C2 C15 C14 177.63(17)
C16 S1 C1 C7 102.28(11)
C16 S1 C1 C2 -129.28(12)
C16 C22 C21 C20 8.2(2)
C16 C22 C21 C26 -171.73(15)
C16 C22 C23 C24 173.43(16)
C16 C17 C18 C19 -0.9(2)
C16 C17 C18 C27 178.19(14)
C16 C17 C30 C29 -179.51(15)
C22 C16 C17 C18 57.03(19)
C22 C16 C17 C30 -124.67(15)
C22 C21 C20 C19 28.8(3)
C22 C21 C26 C25 -2.1(3)
C22 C23 C24 C25 -1.0(3)
C17 C16 C22 C21 -61.50(19)
C17 C16 C22 C23 123.73(15)
C17 C18 C19 C20 -31.5(3)
C17 C18 C27 C28 2.0(3)
C17 C30 C29 C28 0.6(3)
C7 C6 C5 C4 30.6(3)
C7 C6 C11 C10 -2.7(2)
C7 C1 C2 C3 61.5(2)
C7 C1 C2 C15 -117.71(17)
C7 C8 C9 C10 -1.2(3)
C5 C6 C7 C1 5.8(2)
C5 C6 C7 C8 -177.29(15)
C5 C6 C11 C10 176.54(16)
C18 C17 C30 C29 -1.2(2)
C18 C19 C20 C21 -0.8(3)
C18 C27 C28 C29 -2.6(3)
C3 C2 C15 C14 -1.6(3)
C3 C12 C13 C14 -3.1(3)
C21 C22 C23 C24 -1.5(2)
C21 C26 C25 C24 -0.4(3)
C2 C1 C7 C6 -63.10(19)
C2 C1 C7 C8 119.94(16)
C2 C3 C4 C5 -35.1(3)
C2 C3 C12 C13 2.4(3)
C2 C15 C14 C13 1.0(3)
C8 C9 C10 C11 0.4(3)
C19 C18 C27 C28 -178.80(17)
C11 C6 C7 C1 -175.02(14)
C11 C6 C7 C8 1.9(2)
C11 C6 C5 C4 -148.60(18)
C23 C22 C21 C20 -177.08(16)
C23 C22 C21 C26 3.0(2)
C23 C24 C25 C26 2.0(3)
C20 C21 C26 C25 177.99(17)
C4 C3 C2 C1 -2.0(2)
C4 C3 C2 C15 177.16(16)
C4 C3 C12 C13 -174.97(17)
C30 C17 C18 C19 -179.25(15)
C30 C17 C18 C27 -0.1(2)
C30 C29 C28 C27 1.3(3)
C26 C21 C20 C19 -151.33(19)
C27 C18 C19 C20 149.40(18)
C12 C3 C2 C1 -179.29(15)
C12 C3 C2 C15 -0.1(2)
C12 C3 C4 C5 142.23(19)
C12 C13 C14 C15 1.4(3)
S2 C31 C32 C33 -68.8(2)
S2 C31 C32 C45 108.01(18)
S2 C31 C37 C36 59.9(2)
S2 C31 C37 C38 -117.97(17)
S2 C46 C52 C51 -69.38(18)
S2 C46 C52 C53 108.07(16)
S2 C46 C47 C48 62.6(2)
S2 C46 C47 C60 -117.70(17)
C31 S2 C46 C52 -164.68(12)
C31 S2 C46 C47 68.09(14)
C31 C32 C33 C34 -4.1(3)
C31 C32 C33 C42 176.80(18)
C31 C32 C45 C44 -177.4(2)
C31 C37 C36 C35 9.8(3)
C31 C37 C36 C41 -173.63(17)
C31 C37 C38 C39 176.71(18)
C46 S2 C31 C32 179.82(13)
C46 S2 C31 C37 52.98(15)
C46 C52 C51 C50 -2.5(3)
C46 C52 C51 C56 177.52(15)
C46 C52 C53 C54 -177.32(17)
C46 C47 C48 C49 5.5(3)
C46 C47 C48 C57 -177.70(17)
C46 C47 C60 C59 179.48(19)
C52 C46 C47 C48 -61.1(2)
C52 C46 C47 C60 118.62(19)
C52 C51 C50 C49 -31.1(3)
C52 C51 C56 C55 0.4(3)
C52 C53 C54 C55 -1.0(3)
C32 C31 C37 C36 -62.5(2)
C32 C31 C37 C38 119.63(19)
C32 C33 C34 C35 -28.5(3)
C32 C33 C42 C43 0.8(3)
C32 C45 C44 C43 0.2(4)
C51 C52 C53 C54 0.2(3)
C51 C56 C55 C54 -1.2(3)
C47 C46 C52 C51 58.6(2)
C47 C46 C52 C53 -123.96(19)
C47 C48 C57 C58 -3.2(3)
C47 C60 C59 C58 -0.5(3)
C37 C31 C32 C33 58.1(2)
C37 C31 C32 C45 -125.04(19)
C37 C36 C35 C34 27.2(3)
C37 C36 C41 C40 -4.0(3)
C37 C38 C39 C40 -2.2(3)
C49 C48 C57 C58 173.8(2)
C50 C51 C56 C55 -179.58(17)
C50 C49 C48 C47 31.7(3)
C50 C49 C48 C57 -145.1(2)
C33 C32 C45 C44 -0.4(3)
C33 C34 C35 C36 -1.4(4)
C33 C42 C43 C44 -1.1(4)
C48 C47 C60 C59 -0.8(3)
C48 C49 C50 C51 -1.8(3)
C48 C57 C58 C59 1.9(4)
C53 C52 C51 C50 -179.92(17)
C53 C52 C51 C56 0.1(2)
C56 C51 C50 C49 148.87(19)
C56 C55 C54 C53 1.5(3)
C36 C37 C38 C39 -1.3(3)
C36 C41 C40 C39 0.6(4)
C60 C47 C48 C49 -174.19(18)
C60 C47 C48 C57 2.6(3)
C38 C37 C36 C35 -172.34(18)
C38 C37 C36 C41 4.2(3)
C38 C39 C40 C41 2.5(4)
C34 C33 C42 C43 -178.4(2)
C45 C32 C33 C34 179.1(2)
C45 C32 C33 C42 0.0(3)
C35 C36 C41 C40 172.7(2)
C41 C36 C35 C34 -149.3(2)
C57 C58 C59 C60 0.0(4)
C42 C33 C34 C35 150.6(2)
C42 C43 C44 C45 0.6(4)
